data_7033256
loop_
_publ_author_name
'Srungavruksham, Nagarjuna Kumar'
'Baskar, Viswanathan'

_publ_section_title
;
 Assembling anionic Sb(v)/(iii) containing polyoxostibonates stabilized by
 triphenyltellurium cations.
;
_journal_issue 14
_journal_name_full 'Dalton transactions (Cambridge, England : 2003)'
_journal_page_first 6358
_journal_page_last 6362
_journal_paper_doi 10.1039/c4dt03319a
_journal_volume 44
_journal_year 2015
_chemical_formula_moiety 'C148 H126 Br10 Cl8 Na2 O36 Sb14 Te6'
_chemical_formula_sum 'C148 H126 Br10 Cl8 Na2 O36 Sb14 Te6'
_chemical_formula_weight 6079.27
_chemical_name_systematic
;
 ?
;
_space_group_IT_number 14
_symmetry_cell_setting monoclinic
_symmetry_space_group_name_Hall '-P 2yn'
_symmetry_space_group_name_H-M 'P 1 21/n 1'
_atom_sites_solution_hydrogens geom
_atom_sites_solution_primary direct
_atom_sites_solution_secondary difmap
_audit_creation_method SHELXL-97
_audit_update_record
;
2014-10-16 deposited with the CCDC.
2014-11-26 downloaded from the CCDC.
;
_cell_angle_alpha 90.00
_cell_angle_beta 91.9930(10)
_cell_angle_gamma 90.00
_cell_formula_units_Z 2
_cell_length_a 19.1789(13)
_cell_length_b 22.2219(15)
_cell_length_c 20.1740(13)
_cell_measurement_reflns_used 7207
_cell_measurement_temperature 100(2)
_cell_measurement_theta_max 24.94
_cell_measurement_theta_min 2.33
_cell_volume 8592.8(10)
_computing_cell_refinement 'Bruker SMART'
_computing_data_collection 'Bruker SMART'
_computing_data_reduction 'Bruker SAINT'
_computing_molecular_graphics 'Bruker SHELXTL'
_computing_publication_material 'Bruker SHELXTL'
_computing_structure_refinement 'SHELXL-97 (Sheldrick, 1997)'
_computing_structure_solution 'SHELXS-97 (Sheldrick, 1990)'
_diffrn_ambient_temperature 100(2)
_diffrn_measured_fraction_theta_full 0.998
_diffrn_measured_fraction_theta_max 0.998
_diffrn_measurement_device_type 'CCD area detector'
_diffrn_measurement_method 'phi and omega scans'
_diffrn_radiation_monochromator graphite
_diffrn_radiation_source 'fine-focus sealed tube'
_diffrn_radiation_type MoK\a
_diffrn_radiation_wavelength 0.71073
_diffrn_reflns_av_R_equivalents 0.0854
_diffrn_reflns_av_sigmaI/netI 0.0642
_diffrn_reflns_limit_h_max 22
_diffrn_reflns_limit_h_min -22
_diffrn_reflns_limit_k_max 26
_diffrn_reflns_limit_k_min -26
_diffrn_reflns_limit_l_max 24
_diffrn_reflns_limit_l_min -24
_diffrn_reflns_number 82138
_diffrn_reflns_theta_full 25.07
_diffrn_reflns_theta_max 25.07
_diffrn_reflns_theta_min 1.36
_exptl_absorpt_coefficient_mu 5.685
_exptl_absorpt_correction_T_max 0.6591
_exptl_absorpt_correction_T_min 0.4632
_exptl_absorpt_correction_type multi-scan
_exptl_absorpt_process_details brukarsadbas
_exptl_crystal_colour colorless
_exptl_crystal_density_diffrn 2.350
_exptl_crystal_density_method 'not measured'
_exptl_crystal_description block
_exptl_crystal_F_000 5672
_exptl_crystal_size_max 0.16
_exptl_crystal_size_mid 0.12
_exptl_crystal_size_min 0.08
_refine_diff_density_max 2.897
_refine_diff_density_min -1.861
_refine_diff_density_rms 0.244
_refine_ls_extinction_method none
_refine_ls_goodness_of_fit_ref 1.030
_refine_ls_hydrogen_treatment mixed
_refine_ls_matrix_type full
_refine_ls_number_parameters 1009
_refine_ls_number_reflns 15219
_refine_ls_number_restraints 0
_refine_ls_restrained_S_all 1.030
_refine_ls_R_factor_all 0.0868
_refine_ls_R_factor_gt 0.0554
_refine_ls_shift/su_max 0.001
_refine_ls_shift/su_mean 0.000
_refine_ls_structure_factor_coef Fsqd
_refine_ls_weighting_details 'calc w=1/[\s^2^(Fo^2^)+(0.0812P)^2^+40.6987P] where P=(Fo^2^+2Fc^2^)/3'
_refine_ls_weighting_scheme calc
_refine_ls_wR_factor_gt 0.1335
_refine_ls_wR_factor_ref 0.1503
_reflns_number_gt 10848
_reflns_number_total 15219
_reflns_threshold_expression >2sigma(I)
_cod_data_source_file c4dt03319a2.cif
_cod_data_source_block 1
_cod_depositor_comments
;
The following automatic conversions were performed:

'_symmetry_cell_setting' value 'Monoclinic' changed to 'monoclinic'
according to
/usr/data/users/saulius/crontab/automatic-downloads/rss-feeds/RSC/lib/dictionaries/cif_core.dic
dictionary named 'cif_core.dic' version 2.4.2 from 2011-04-26.

Automatic conversion script
Id: cif_fix_values 2935 2014-11-11 08:27:57Z andrius 

 Adding full bibliography for 7033256--7033257.cif.
;
_cod_original_sg_symbol_H-M 'P2(1)/n  '
_cod_database_code 7033256

loop_
_symmetry_equiv_pos_as_xyz
'x, y, z'
'-x+1/2, y+1/2, -z+1/2'
'-x, -y, -z'
'x-1/2, -y-1/2, z-1/2'

loop_
_atom_site_label
_atom_site_type_symbol
_atom_site_fract_x
_atom_site_fract_y
_atom_site_fract_z
_atom_site_U_iso_or_equiv
_atom_site_adp_type
_atom_site_occupancy
_atom_site_symmetry_multiplicity
_atom_site_calc_flag
_atom_site_refinement_flags
Sb5 Sb 0.47117(4) 0.14258(3) 0.49572(4) 0.02262(17) Uani 1 1 d .
Sb3 Sb 0.35507(4) -0.00402(3) 0.66118(4) 0.02423(18) Uani 1 1 d .
Te3 Te 0.23987(4) 0.33169(3) 0.77936(4) 0.03073(19) Uani 1 1 d .
Sb4 Sb 0.34488(4) 0.05880(3) 0.49382(4) 0.02260(17) Uani 1 1 d .
Sb1 Sb 0.35302(4) -0.09781(3) 0.54430(4) 0.02239(17) Uani 1 1 d .
Sb2 Sb 0.45546(4) -0.11622(3) 0.66718(4) 0.02440(18) Uani 1 1 d .
Sb7 Sb 0.62595(4) -0.11079(3) 0.67189(4) 0.02518(18) Uani 1 1 d .
Te2 Te 0.56646(4) 0.13709(3) 0.75667(4) 0.03202(19) Uani 1 1 d .
Te1 Te 0.66790(4) 0.01842(3) 0.76221(4) 0.0328(2) Uani 1 1 d .
Br3 Br 0.09048(8) 0.07313(6) 0.85813(7) 0.0520(4) Uani 1 1 d .
Br2 Br 0.44913(8) -0.34479(6) 0.88819(7) 0.0497(4) Uani 1 1 d .
Br5 Br 0.50125(13) 0.44077(7) 0.55305(11) 0.0990(8) Uani 1 1 d .
Br1 Br 0.11740(8) -0.28169(8) 0.38908(10) 0.0757(6) Uani 1 1 d .
O6 O 0.3404(3) -0.0291(3) 0.4853(3) 0.0218(16) Uani 1 1 d .
O11 O 0.4769(4) 0.1352(3) 0.5986(3) 0.0255(17) Uani 1 1 d .
O12 O 0.4244(4) 0.0587(3) 0.6975(4) 0.0292(18) Uani 1 1 d .
O13 O 0.5431(4) -0.0745(3) 0.7042(4) 0.0271(17) Uani 1 1 d .
O5 O 0.4293(4) -0.0456(3) 0.6033(3) 0.0236(16) Uani 1 1 d .
O7 O 0.4490(3) 0.0557(3) 0.4974(3) 0.0234(16) Uani 1 1 d .
O8 O 0.3421(4) 0.0603(3) 0.5937(3) 0.0263(17) Uani 1 1 d .
O2 O 0.3820(4) -0.1564(3) 0.6142(3) 0.0236(16) Uani 1 1 d .
O15 O 0.6837(4) -0.0760(3) 0.7383(4) 0.0338(19) Uani 1 1 d .
O9 O 0.3673(3) 0.1458(3) 0.4925(3) 0.0214(16) Uani 1 1 d .
O3 O 0.3957(4) -0.0652(3) 0.7223(3) 0.0264(17) Uani 1 1 d .
O4 O 0.2927(3) -0.0590(3) 0.6107(3) 0.0252(17) Uani 1 1 d .
O17 O 0.6589(4) 0.1063(3) 0.7921(4) 0.040(2) Uani 1 1 d .
C7 C 0.4601(6) -0.1880(5) 0.7355(6) 0.031(3) Uani 1 1 d .
C13 C 0.2753(6) 0.0238(4) 0.7245(6) 0.026(2) Uani 1 1 d .
C54 C 0.5878(7) 0.2549(5) 0.6789(7) 0.041(3) Uani 1 1 d .
H54 H 0.5512 0.2407 0.6517 0.049 Uiso 1 1 calc R
C11 C 0.4381(6) -0.2241(5) 0.8450(6) 0.037(3) Uani 1 1 d .
H11 H 0.4241 -0.2170 0.8879 0.045 Uiso 1 1 calc R
C8 C 0.4752(7) -0.2466(5) 0.7171(6) 0.036(3) Uani 1 1 d .
H8 H 0.4875 -0.2546 0.6738 0.044 Uiso 1 1 calc R
C2 C 0.2986(6) -0.1978(5) 0.4524(6) 0.032(3) Uani 1 1 d .
H2 H 0.3455 -0.2006 0.4425 0.039 Uiso 1 1 calc R
C14 C 0.2709(6) -0.0010(5) 0.7868(6) 0.034(3) Uani 1 1 d .
H14 H 0.3050 -0.0279 0.8021 0.041 Uiso 1 1 calc R
C17 C 0.1709(6) 0.0800(5) 0.7435(6) 0.037(3) Uani 1 1 d .
H17 H 0.1375 0.1077 0.7290 0.044 Uiso 1 1 calc R
C37 C 0.7139(6) -0.0043(5) 0.8565(6) 0.037(3) Uani 1 1 d .
C1 C 0.2775(5) -0.1539(5) 0.4964(5) 0.026(2) Uani 1 1 d .
C9 C 0.4722(7) -0.2927(5) 0.7618(6) 0.039(3) Uani 1 1 d .
H9 H 0.4819 -0.3319 0.7488 0.047 Uiso 1 1 calc R
C16 C 0.1664(6) 0.0537(5) 0.8043(6) 0.039(3) Uani 1 1 d .
C18 C 0.2252(6) 0.0652(5) 0.7040(6) 0.035(3) Uani 1 1 d .
H18 H 0.2283 0.0833 0.6627 0.042 Uiso 1 1 calc R
C19 C 0.2369(5) 0.0736(5) 0.4819(5) 0.026(2) Uani 1 1 d .
C49 C 0.6132(7) 0.2202(5) 0.7313(6) 0.037(3) Uani 1 1 d .
O10 O 0.4733(4) 0.1442(3) 0.3965(3) 0.0248(17) Uani 1 1 d .
Sb6 Sb 0.40791(4) 0.13703(3) 0.66180(4) 0.02464(18) Uani 1 1 d .
O1 O 0.4293(3) -0.1250(3) 0.4889(3) 0.0230(16) Uani 1 1 d .
O16 O 0.4625(4) 0.1778(3) 0.7256(4) 0.0301(18) Uani 1 1 d .
O14 O 0.6460(4) -0.0534(3) 0.6090(3) 0.0265(17) Uani 1 1 d .
C25 C 0.4792(6) 0.2362(5) 0.5067(5) 0.028(3) Uani 1 1 d .
C61 C 0.2377(6) 0.2964(5) 0.6812(6) 0.035(3) Uani 1 1 d .
C66 C 0.2366(6) 0.2363(6) 0.6683(6) 0.041(3) Uani 1 1 d .
H66 H 0.2381 0.2086 0.7029 0.049 Uiso 1 1 calc R
C68 C 0.2198(6) 0.2311(5) 0.8753(6) 0.037(3) Uani 1 1 d .
H68 H 0.1789 0.2523 0.8825 0.045 Uiso 1 1 calc R
C10 C 0.4549(6) -0.2808(5) 0.8264(6) 0.031(3) Uani 1 1 d .
C67 C 0.2656(6) 0.2510(5) 0.8298(6) 0.033(3) Uani 1 1 d .
C21 C 0.1184(6) 0.0410(6) 0.5038(6) 0.040(3) Uani 1 1 d .
H21 H 0.0879 0.0144 0.5234 0.048 Uiso 1 1 calc R
C22 C 0.0940(6) 0.0869(6) 0.4662(6) 0.037(3) Uani 1 1 d .
C23 C 0.1374(6) 0.1277(5) 0.4362(6) 0.036(3) Uani 1 1 d .
H23 H 0.1190 0.1596 0.4113 0.044 Uiso 1 1 calc R
C6 C 0.2066(6) -0.1501(5) 0.5091(7) 0.040(3) Uani 1 1 d .
H6 H 0.1910 -0.1209 0.5381 0.048 Uiso 1 1 calc R
C29 C 0.5433(8) 0.3294(6) 0.4997(7) 0.053(4) Uani 1 1 d .
H29 H 0.5823 0.3506 0.4868 0.064 Uiso 1 1 calc R
C4 C 0.1818(6) -0.2310(5) 0.4355(7) 0.040(3) Uani 1 1 d .
C30 C 0.5374(6) 0.2688(5) 0.4859(6) 0.039(3) Uani 1 1 d .
H30 H 0.5720 0.2494 0.4628 0.046 Uiso 1 1 calc R
C26 C 0.4272(6) 0.2687(6) 0.5388(6) 0.035(3) Uani 1 1 d .
H26 H 0.3876 0.2484 0.5521 0.042 Uiso 1 1 calc R
C5 C 0.1598(7) -0.1889(6) 0.4795(8) 0.058(4) Uani 1 1 d .
H5 H 0.1129 -0.1866 0.4893 0.070 Uiso 1 1 calc R
Br4 Br -0.00447(7) 0.09387(8) 0.45126(9) 0.0641(5) Uani 1 1 d .
C65 C 0.2333(7) 0.2165(5) 0.6023(7) 0.043(3) Uani 1 1 d .
H65 H 0.2341 0.1755 0.5927 0.052 Uiso 1 1 calc R
C70 C 0.2954(7) 0.1473(6) 0.8978(7) 0.049(4) Uani 1 1 d .
H70 H 0.3061 0.1123 0.9214 0.059 Uiso 1 1 calc R
C53 C 0.6168(7) 0.3110(6) 0.6669(7) 0.047(4) Uani 1 1 d .
H53 H 0.6005 0.3341 0.6312 0.057 Uiso 1 1 calc R
C57 C 0.4517(7) 0.3769(6) 0.7239(7) 0.049(4) Uani 1 1 d .
H57 H 0.4853 0.3618 0.6962 0.058 Uiso 1 1 calc R
C52 C 0.6683(8) 0.3316(6) 0.7070(8) 0.052(4) Uani 1 1 d .
H52 H 0.6868 0.3696 0.6998 0.062 Uiso 1 1 calc R
C24 C 0.2081(6) 0.1202(5) 0.4438(6) 0.031(3) Uani 1 1 d .
H24 H 0.2376 0.1468 0.4230 0.038 Uiso 1 1 calc R
C62 C 0.2326(7) 0.3384(6) 0.6300(6) 0.043(3) Uani 1 1 d .
H62 H 0.2319 0.3794 0.6392 0.051 Uiso 1 1 calc R
C51 C 0.6941(8) 0.2972(7) 0.7589(8) 0.060(4) Uani 1 1 d .
H51 H 0.7302 0.3119 0.7863 0.072 Uiso 1 1 calc R
C43 C 0.5444(7) 0.1691(6) 0.8533(7) 0.045(3) Uani 1 1 d .
C64 C 0.2289(7) 0.2576(6) 0.5521(6) 0.045(3) Uani 1 1 d .
H64 H 0.2261 0.2444 0.5083 0.054 Uiso 1 1 calc R
C72 C 0.3270(7) 0.2205(6) 0.8176(7) 0.053(4) Uani 1 1 d .
H72 H 0.3587 0.2356 0.7879 0.063 Uiso 1 1 calc R
C60 C 0.3548(6) 0.4206(5) 0.8090(6) 0.037(3) Uani 1 1 d .
H60 H 0.3225 0.4349 0.8385 0.044 Uiso 1 1 calc R
C56 C 0.3898(6) 0.3469(6) 0.7298(7) 0.042(3) Uani 1 1 d .
H56 H 0.3807 0.3119 0.7056 0.050 Uiso 1 1 calc R
C55 C 0.3404(6) 0.3695(5) 0.7725(6) 0.032(3) Uani 1 1 d .
C3 C 0.2514(6) -0.2376(6) 0.4232(6) 0.040(3) Uani 1 1 d .
H3 H 0.2665 -0.2681 0.3956 0.048 Uiso 1 1 calc R
C36 C 0.7812(8) 0.0971(7) 0.7046(8) 0.064(5) Uani 1 1 d .
H36 H 0.7508 0.1282 0.7146 0.077 Uiso 1 1 calc R
C69 C 0.2350(7) 0.1790(6) 0.9105(6) 0.043(3) Uani 1 1 d .
H69 H 0.2049 0.1653 0.9424 0.052 Uiso 1 1 calc R
C20 C 0.1902(6) 0.0342(6) 0.5127(6) 0.038(3) Uani 1 1 d .
H20 H 0.2078 0.0032 0.5393 0.046 Uiso 1 1 calc R
C63 C 0.2286(8) 0.3180(6) 0.5653(7) 0.053(4) Uani 1 1 d .
H63 H 0.2256 0.3454 0.5305 0.063 Uiso 1 1 calc R
C34 C 0.8875(9) 0.0622(8) 0.6599(9) 0.075(5) Uani 1 1 d .
H34 H 0.9299 0.0696 0.6405 0.089 Uiso 1 1 calc R
C48 C 0.5078(9) 0.2228(6) 0.8586(8) 0.064(4) Uani 1 1 d .
H48 H 0.4945 0.2446 0.8209 0.077 Uiso 1 1 calc R
C39 C 0.7471(11) -0.0757(8) 0.9401(8) 0.084(6) Uani 1 1 d .
H39 H 0.7463 -0.1150 0.9557 0.100 Uiso 1 1 calc R
C31 C 0.7636(6) 0.0379(5) 0.7164(6) 0.033(3) Uani 1 1 d .
C38 C 0.7110(10) -0.0601(7) 0.8810(7) 0.067(5) Uani 1 1 d .
H38 H 0.6846 -0.0892 0.8583 0.080 Uiso 1 1 calc R
C42 C 0.7490(9) 0.0411(7) 0.8936(8) 0.070(5) Uani 1 1 d .
H42 H 0.7483 0.0809 0.8791 0.084 Uiso 1 1 calc R
C71 C 0.3396(7) 0.1674(7) 0.8504(8) 0.058(4) Uani 1 1 d .
H71 H 0.3787 0.1447 0.8406 0.070 Uiso 1 1 calc R
C44 C 0.5664(10) 0.1360(9) 0.9082(8) 0.084(6) Uani 1 1 d .
H44 H 0.5928 0.1012 0.9034 0.101 Uiso 1 1 calc R
C35 C 0.8460(9) 0.1094(9) 0.6770(11) 0.098(7) Uani 1 1 d .
H35 H 0.8604 0.1489 0.6706 0.117 Uiso 1 1 calc R
C15 C 0.2155(6) 0.0136(5) 0.8272(6) 0.037(3) Uani 1 1 d .
H15 H 0.2122 -0.0037 0.8690 0.044 Uiso 1 1 calc R
C50 C 0.6670(7) 0.2418(6) 0.7703(7) 0.049(4) Uani 1 1 d .
H50 H 0.6853 0.2184 0.8050 0.059 Uiso 1 1 calc R
C33 C 0.8682(8) 0.0077(7) 0.6706(7) 0.059(4) Uani 1 1 d .
H33 H 0.8977 -0.0233 0.6583 0.071 Uiso 1 1 calc R
C32 C 0.8079(7) -0.0072(6) 0.6984(7) 0.051(4) Uani 1 1 d .
H32 H 0.7964 -0.0473 0.7054 0.061 Uiso 1 1 calc R
C40 C 0.7827(10) -0.0330(8) 0.9738(8) 0.074(5) Uani 1 1 d .
H40 H 0.8066 -0.0433 1.0131 0.089 Uiso 1 1 calc R
C41 C 0.7849(11) 0.0251(9) 0.9522(9) 0.090(6) Uani 1 1 d .
H41 H 0.8101 0.0539 0.9764 0.108 Uiso 1 1 calc R
C12 C 0.4416(5) -0.1775(5) 0.8013(6) 0.027(3) Uani 1 1 d .
H12 H 0.4318 -0.1385 0.8151 0.033 Uiso 1 1 calc R
C59 C 0.4177(7) 0.4508(6) 0.8021(7) 0.049(3) Uani 1 1 d .
H59 H 0.4277 0.4853 0.8267 0.058 Uiso 1 1 calc R
C58 C 0.4643(7) 0.4290(7) 0.7588(7) 0.055(4) Uani 1 1 d .
H58 H 0.5056 0.4499 0.7526 0.066 Uiso 1 1 calc R
C27 C 0.4326(7) 0.3286(6) 0.5511(7) 0.050(4) Uani 1 1 d .
H27 H 0.3972 0.3492 0.5717 0.060 Uiso 1 1 calc R
C28 C 0.4920(8) 0.3581(5) 0.5322(7) 0.052(4) Uani 1 1 d .
Na1 Na 0.5252(2) 0.01845(18) 0.5817(2) 0.0298(10) Uani 1 1 d .
Cl3 Cl 0.5348(4) 0.9654(4) 0.8858(4) 0.156(3) Uani 1 1 d .
C45 C 0.5487(13) 0.1554(13) 0.9695(10) 0.128(10) Uani 1 1 d .
H45 H 0.5587 0.1328 1.0074 0.154 Uiso 1 1 calc R
C47 C 0.4919(10) 0.2427(9) 0.9196(9) 0.080(6) Uani 1 1 d .
H47 H 0.4657 0.2775 0.9244 0.096 Uiso 1 1 calc R
C46 C 0.5140(11) 0.2118(13) 0.9725(11) 0.124(10) Uani 1 1 d .
H46 H 0.5064 0.2281 1.0141 0.149 Uiso 1 1 calc R
Cl2 Cl 0.9097(3) 0.1320(3) 0.8595(4) 0.129(2) Uani 1 1 d .
O18 O 0.6198(4) 0.0824(3) 0.6323(4) 0.0344(19) Uani 1 1 d .
Cl4 Cl 0.3909(4) 0.9831(5) 0.9229(4) 0.176(4) Uani 1 1 d .
C74 C 0.4742(19) 1.0042(11) 0.841(2) 0.32(4) Uani 1 1 d .
H74A H 0.4626 0.9865 0.7983 0.379 Uiso 1 1 calc R
H74B H 0.4848 1.0467 0.8370 0.379 Uiso 1 1 calc R
Cl1 Cl 0.8118(5) 0.2218(3) 0.8920(3) 0.157(3) Uani 1 1 d .
C73 C 0.8563(17) 0.1970(16) 0.8374(18) 0.22(2) Uani 1 1 d .
H73A H 0.8867 0.2289 0.8228 0.269 Uiso 1 1 calc R
H73B H 0.8257 0.1862 0.8000 0.269 Uiso 1 1 calc R

loop_
_atom_site_aniso_label
_atom_site_aniso_U_11
_atom_site_aniso_U_22
_atom_site_aniso_U_33
_atom_site_aniso_U_23
_atom_site_aniso_U_13
_atom_site_aniso_U_12
Sb5 0.0207(4) 0.0227(4) 0.0252(4) 0.0009(3) 0.0120(3) 0.0026(3)
Sb3 0.0237(4) 0.0234(4) 0.0266(4) 0.0012(3) 0.0145(3) 0.0017(3)
Te3 0.0296(4) 0.0289(4) 0.0349(4) -0.0019(3) 0.0174(3) 0.0035(3)
Sb4 0.0198(4) 0.0240(4) 0.0249(4) 0.0024(3) 0.0131(3) 0.0035(3)
Sb1 0.0208(4) 0.0218(4) 0.0255(4) -0.0001(3) 0.0134(3) 0.0005(3)
Sb2 0.0238(4) 0.0238(4) 0.0265(4) 0.0022(3) 0.0132(3) 0.0014(3)
Sb7 0.0241(4) 0.0234(4) 0.0288(4) 0.0027(3) 0.0103(3) 0.0035(3)
Te2 0.0350(4) 0.0263(4) 0.0353(4) -0.0027(3) 0.0086(3) 0.0007(3)
Te1 0.0307(4) 0.0291(4) 0.0389(5) 0.0015(3) 0.0047(4) 0.0016(3)
Br3 0.0529(9) 0.0558(9) 0.0498(8) -0.0037(7) 0.0369(7) 0.0086(7)
Br2 0.0646(9) 0.0424(8) 0.0429(8) 0.0176(6) 0.0144(7) 0.0074(7)
Br5 0.157(2) 0.0240(8) 0.1208(17) 0.0011(9) 0.0676(15) -0.0025(10)
Br1 0.0386(9) 0.0708(11) 0.1167(16) -0.0431(11) -0.0119(9) -0.0023(8)
O6 0.027(4) 0.019(4) 0.020(4) 0.001(3) 0.018(3) 0.004(3)
O11 0.028(4) 0.026(4) 0.023(4) 0.000(3) 0.013(3) 0.003(3)
O12 0.037(5) 0.020(4) 0.031(4) 0.002(3) 0.011(4) -0.002(3)
O13 0.019(4) 0.027(4) 0.036(5) 0.006(3) 0.011(3) 0.000(3)
O5 0.024(4) 0.022(4) 0.026(4) 0.000(3) 0.019(3) 0.003(3)
O7 0.022(4) 0.017(4) 0.033(4) 0.003(3) 0.020(3) 0.002(3)
O8 0.026(4) 0.030(4) 0.024(4) 0.009(3) 0.015(3) 0.003(3)
O2 0.022(4) 0.027(4) 0.022(4) 0.003(3) 0.009(3) 0.001(3)
O15 0.033(5) 0.035(5) 0.033(5) 0.002(4) 0.008(4) 0.002(4)
O9 0.017(4) 0.017(4) 0.031(4) 0.006(3) 0.016(3) 0.005(3)
O3 0.024(4) 0.034(4) 0.023(4) 0.004(3) 0.014(3) 0.008(3)
O4 0.020(4) 0.030(4) 0.027(4) -0.006(3) 0.016(3) 0.001(3)
O17 0.046(5) 0.028(4) 0.046(5) -0.005(4) -0.003(4) 0.009(4)
C7 0.031(6) 0.025(6) 0.038(7) 0.007(5) 0.019(5) -0.002(5)
C13 0.028(6) 0.014(5) 0.036(7) 0.004(5) 0.014(5) 0.007(4)
C54 0.042(8) 0.032(7) 0.048(8) -0.015(6) 0.014(6) 0.001(6)
C11 0.043(7) 0.038(7) 0.032(7) 0.007(5) 0.018(6) 0.002(6)
C8 0.061(8) 0.029(6) 0.021(6) 0.002(5) 0.013(6) -0.004(6)
C2 0.021(6) 0.032(6) 0.045(7) -0.007(6) 0.014(5) -0.002(5)
C14 0.039(7) 0.033(6) 0.032(7) 0.003(5) 0.008(5) 0.005(5)
C17 0.032(7) 0.038(7) 0.040(7) 0.012(6) 0.015(6) 0.008(5)
C37 0.038(7) 0.036(7) 0.037(7) 0.001(6) 0.005(6) 0.009(6)
C1 0.024(6) 0.022(6) 0.033(6) -0.001(5) 0.010(5) -0.005(4)
C9 0.058(8) 0.019(6) 0.040(8) -0.003(5) 0.010(6) 0.001(6)
C16 0.033(7) 0.037(7) 0.050(8) -0.006(6) 0.030(6) 0.006(6)
C18 0.048(8) 0.040(7) 0.018(6) 0.003(5) 0.013(5) -0.001(6)
C19 0.022(6) 0.035(6) 0.022(6) 0.002(5) 0.010(5) 0.010(5)
C49 0.049(8) 0.035(7) 0.029(7) 0.000(6) 0.017(6) 0.008(6)
O10 0.022(4) 0.030(4) 0.023(4) 0.004(3) 0.012(3) 0.005(3)
Sb6 0.0238(4) 0.0222(4) 0.0288(4) -0.0007(3) 0.0144(3) 0.0033(3)
O1 0.021(4) 0.026(4) 0.023(4) -0.003(3) 0.014(3) 0.004(3)
O16 0.033(4) 0.027(4) 0.030(4) -0.011(3) 0.010(4) -0.004(3)
O14 0.026(4) 0.030(4) 0.024(4) 0.001(3) 0.011(3) -0.004(3)
C25 0.035(7) 0.023(6) 0.025(6) 0.007(5) 0.005(5) 0.009(5)
C61 0.037(7) 0.029(6) 0.041(7) -0.012(5) 0.016(6) 0.001(5)
C66 0.048(8) 0.038(7) 0.038(8) -0.001(6) 0.013(6) -0.005(6)
C68 0.039(7) 0.025(6) 0.048(8) -0.005(6) 0.018(6) 0.001(5)
C10 0.033(7) 0.034(7) 0.028(6) 0.007(5) 0.009(5) -0.003(5)
C67 0.032(7) 0.034(7) 0.034(7) 0.001(5) 0.008(5) -0.002(5)
C21 0.021(6) 0.053(8) 0.048(8) -0.004(7) 0.022(6) -0.007(6)
C22 0.023(6) 0.045(8) 0.043(8) -0.015(6) 0.006(6) 0.000(5)
C23 0.029(7) 0.036(7) 0.045(8) -0.002(6) 0.000(6) 0.016(5)
C6 0.028(7) 0.036(7) 0.057(9) -0.018(6) 0.011(6) 0.009(5)
C29 0.065(10) 0.037(8) 0.061(9) 0.005(7) 0.043(8) -0.002(7)
C4 0.025(7) 0.033(7) 0.061(9) -0.015(6) -0.006(6) -0.003(5)
C30 0.042(7) 0.033(7) 0.042(8) 0.004(6) 0.029(6) 0.003(6)
C26 0.028(7) 0.047(8) 0.032(7) -0.004(6) 0.011(5) 0.002(5)
C5 0.028(7) 0.057(9) 0.090(12) -0.029(8) 0.020(7) -0.011(6)
Br4 0.0280(7) 0.0757(11) 0.0884(12) -0.0307(9) -0.0020(7) 0.0053(7)
C65 0.053(8) 0.027(7) 0.050(9) -0.004(6) 0.012(7) 0.002(6)
C70 0.055(9) 0.046(8) 0.049(9) 0.010(7) 0.019(7) 0.014(7)
C53 0.049(9) 0.034(7) 0.061(9) 0.010(7) 0.029(7) 0.009(6)
C57 0.034(8) 0.059(9) 0.053(9) -0.001(7) 0.019(7) 0.004(7)
C52 0.058(10) 0.031(7) 0.068(11) -0.006(7) 0.028(8) -0.003(7)
C24 0.027(6) 0.037(7) 0.031(7) -0.006(5) 0.007(5) 0.004(5)
C62 0.054(8) 0.034(7) 0.042(8) -0.001(6) 0.020(7) -0.006(6)
C51 0.073(11) 0.050(9) 0.057(10) 0.007(8) 0.001(8) -0.023(8)
C43 0.048(8) 0.048(8) 0.039(8) -0.020(6) -0.001(6) -0.009(6)
C64 0.058(9) 0.048(8) 0.030(7) -0.008(6) 0.006(6) 0.001(7)
C72 0.053(9) 0.044(8) 0.063(10) 0.009(7) 0.038(8) 0.013(7)
C60 0.036(7) 0.037(7) 0.039(7) 0.001(6) 0.017(6) 0.005(6)
C56 0.034(7) 0.042(7) 0.050(8) -0.008(6) 0.012(6) 0.008(6)
C55 0.030(6) 0.032(6) 0.034(7) 0.001(5) 0.016(5) 0.004(5)
C3 0.039(7) 0.038(7) 0.044(8) -0.004(6) 0.013(6) -0.001(6)
C36 0.055(10) 0.059(10) 0.078(12) 0.033(9) 0.008(8) -0.012(8)
C69 0.048(8) 0.040(7) 0.042(8) 0.004(6) 0.021(6) -0.003(6)
C20 0.031(7) 0.039(7) 0.045(8) 0.002(6) 0.016(6) 0.006(5)
C63 0.075(11) 0.042(8) 0.042(8) 0.013(7) 0.012(7) -0.003(7)
C34 0.073(12) 0.077(12) 0.077(12) 0.016(10) 0.043(10) -0.006(10)
C48 0.092(12) 0.041(8) 0.060(10) -0.028(7) 0.015(9) 0.005(8)
C39 0.17(2) 0.048(10) 0.037(9) -0.003(8) -0.004(11) 0.031(11)
C31 0.032(7) 0.035(7) 0.033(7) 0.009(5) -0.005(5) -0.006(5)
C38 0.110(14) 0.054(10) 0.037(9) 0.009(7) 0.002(9) 0.007(9)
C42 0.099(14) 0.040(9) 0.070(12) 0.004(8) -0.014(10) -0.002(9)
C71 0.046(9) 0.060(10) 0.070(10) 0.015(8) 0.027(8) 0.021(7)
C44 0.101(15) 0.106(15) 0.045(10) -0.026(10) 0.007(10) 0.014(12)
C35 0.062(12) 0.080(14) 0.15(2) 0.057(14) 0.012(12) -0.038(10)
C15 0.051(8) 0.033(7) 0.029(7) 0.002(5) 0.027(6) -0.002(6)
C50 0.043(8) 0.040(8) 0.065(10) 0.007(7) -0.003(7) -0.011(6)
C33 0.048(9) 0.072(11) 0.059(10) -0.018(8) 0.018(7) -0.020(8)
C32 0.047(8) 0.048(8) 0.059(9) -0.011(7) 0.021(7) -0.012(7)
C40 0.115(15) 0.070(12) 0.037(9) 0.007(9) 0.004(9) 0.043(11)
C41 0.121(17) 0.088(14) 0.059(12) 0.011(10) -0.042(12) -0.014(12)
C12 0.025(6) 0.016(5) 0.041(7) 0.005(5) 0.008(5) -0.001(4)
C59 0.047(8) 0.051(8) 0.047(9) -0.005(7) 0.007(7) -0.005(7)
C58 0.039(8) 0.072(10) 0.054(9) -0.005(8) 0.007(7) -0.017(7)
C27 0.059(9) 0.035(7) 0.058(9) 0.007(6) 0.040(7) 0.020(6)
C28 0.085(11) 0.018(6) 0.054(9) -0.002(6) 0.032(8) -0.011(6)
Na1 0.025(2) 0.029(2) 0.036(3) -0.0042(19) 0.012(2) 0.0017(18)
Cl3 0.112(5) 0.201(8) 0.154(7) -0.040(6) 0.005(5) 0.006(5)
C45 0.14(2) 0.20(3) 0.045(12) -0.007(14) 0.000(12) 0.07(2)
C47 0.082(13) 0.094(14) 0.063(12) -0.038(11) 0.000(10) 0.025(11)
C46 0.095(17) 0.21(3) 0.067(15) -0.060(17) -0.012(12) 0.051(18)
Cl2 0.094(4) 0.149(6) 0.146(6) 0.040(5) 0.048(4) 0.023(4)
O18 0.032(5) 0.037(5) 0.034(5) -0.002(4) 0.012(4) -0.003(4)
Cl4 0.114(6) 0.265(11) 0.147(7) -0.003(7) -0.023(5) 0.024(6)
C74 0.26(4) 0.062(16) 0.60(8) -0.11(3) -0.33(6) 0.06(2)
Cl1 0.231(9) 0.158(6) 0.080(4) -0.034(4) -0.025(5) 0.090(6)
C73 0.19(3) 0.24(4) 0.26(4) 0.06(3) 0.14(3) 0.13(3)

loop_
_atom_type_symbol
_atom_type_description
_atom_type_scat_dispersion_real
_atom_type_scat_dispersion_imag
_atom_type_scat_source
C C 0.0033 0.0016 'International Tables Vol C Tables 4.2.6.8 and 6.1.1.4'
H H 0.0000 0.0000 'International Tables Vol C Tables 4.2.6.8 and 6.1.1.4'
O O 0.0106 0.0060 'International Tables Vol C Tables 4.2.6.8 and 6.1.1.4'
Cl Cl 0.1484 0.1585 'International Tables Vol C Tables 4.2.6.8 and 6.1.1.4'
Br Br -0.2901 2.4595 'International Tables Vol C Tables 4.2.6.8 and 6.1.1.4'
Sb Sb -0.5866 1.5461 'International Tables Vol C Tables 4.2.6.8 and 6.1.1.4'
Te Te -0.5308 1.6751 'International Tables Vol C Tables 4.2.6.8 and 6.1.1.4'
Na Na 0.0362 0.0249 'International Tables Vol C Tables 4.2.6.8 and 6.1.1.4'

loop_
_geom_angle_atom_site_label_1
_geom_angle_atom_site_label_2
_geom_angle_atom_site_label_3
_geom_angle
_geom_angle_site_symmetry_1
_geom_angle_site_symmetry_3
O1 Sb5 O7 90.7(3) 3_656 .
O1 Sb5 O9 168.0(3) 3_656 .
O7 Sb5 O9 79.6(3) . .
O1 Sb5 O10 96.2(3) 3_656 .
O7 Sb5 O10 92.6(3) . .
O9 Sb5 O10 91.3(3) . .
O1 Sb5 O11 79.0(3) 3_656 .
O7 Sb5 O11 84.8(3) . .
O9 Sb5 O11 93.1(3) . .
O10 Sb5 O11 174.5(3) . .
O1 Sb5 C25 96.5(4) 3_656 .
O7 Sb5 C25 169.0(3) . .
O9 Sb5 C25 92.2(4) . .
O10 Sb5 C25 94.8(4) . .
O11 Sb5 C25 88.4(3) . .
O1 Sb5 Sb4 130.3(2) 3_656 .
O7 Sb5 Sb4 39.99(19) . .
O9 Sb5 Sb4 39.60(18) . .
O10 Sb5 Sb4 92.4(2) . .
O11 Sb5 Sb4 88.8(2) . .
C25 Sb5 Sb4 131.4(3) . .
O1 Sb5 Na1 58.7(2) 3_656 .
O7 Sb5 Na1 42.4(2) . .
O9 Sb5 Na1 109.38(19) . .
O10 Sb5 Na1 120.5(2) . .
O11 Sb5 Na1 54.7(2) . .
C25 Sb5 Na1 136.9(3) . .
Sb4 Sb5 Na1 74.90(7) . .
O4 Sb3 O3 96.6(3) . .
O4 Sb3 O8 91.9(3) . .
O3 Sb3 O8 163.9(3) . .
O4 Sb3 O12 169.8(3) . .
O3 Sb3 O12 90.5(3) . .
O8 Sb3 O12 79.6(3) . .
O4 Sb3 O5 81.4(3) . .
O3 Sb3 O5 77.5(3) . .
O8 Sb3 O5 90.4(3) . .
O12 Sb3 O5 93.1(3) . .
O4 Sb3 C13 93.1(4) . .
O3 Sb3 C13 95.8(3) . .
O8 Sb3 C13 97.3(3) . .
O12 Sb3 C13 93.4(4) . .
O5 Sb3 C13 170.7(3) . .
O4 Sb3 Sb1 37.79(18) . .
O3 Sb3 Sb1 90.4(2) . .
O8 Sb3 Sb1 88.0(2) . .
O12 Sb3 Sb1 135.3(2) . .
O5 Sb3 Sb1 43.8(2) . .
C13 Sb3 Sb1 130.9(3) . .
O4 Sb3 Sb6 140.7(2) . .
O3 Sb3 Sb6 122.5(2) . .
O8 Sb3 Sb6 49.3(2) . .
O12 Sb3 Sb6 32.2(2) . .
O5 Sb3 Sb6 101.99(19) . .
C13 Sb3 Sb6 87.0(3) . .
Sb1 Sb3 Sb6 128.98(3) . .
O4 Sb3 Na1 112.76(19) . .
O3 Sb3 Na1 91.6(2) . .
O8 Sb3 Na1 72.5(2) . .
O12 Sb3 Na1 59.6(2) . .
O5 Sb3 Na1 36.2(2) . .
C13 Sb3 Na1 152.0(3) . .
Sb1 Sb3 Na1 75.77(7) . .
Sb6 Sb3 Na1 66.39(6) . .
C55 Te3 C67 99.8(4) . .
C55 Te3 C61 94.3(4) . .
C67 Te3 C61 97.6(5) . .
O6 Sb4 O9 168.3(3) . .
O6 Sb4 O7 90.6(3) . .
O9 Sb4 O7 79.4(3) . .
O6 Sb4 O8 95.8(3) . .
O9 Sb4 O8 90.6(3) . .
O7 Sb4 O8 91.5(3) . .
O6 Sb4 O14 82.0(3) . 3_656
O9 Sb4 O14 91.0(3) . 3_656
O7 Sb4 O14 85.2(3) . 3_656
O8 Sb4 O14 176.0(3) . 3_656
O6 Sb4 C19 96.1(4) . .
O9 Sb4 C19 93.4(4) . .
O7 Sb4 C19 171.6(3) . .
O8 Sb4 C19 92.9(3) . .
O14 Sb4 C19 90.7(3) 3_656 .
O6 Sb4 Sb5 129.8(2) . .
O9 Sb4 Sb5 39.92(19) . .
O7 Sb4 Sb5 39.53(18) . .
O8 Sb4 Sb5 91.5(2) . .
O14 Sb4 Sb5 87.36(19) 3_656 .
C19 Sb4 Sb5 133.1(3) . .
O6 Sb4 Na1 59.53(19) . 3_656
O9 Sb4 Na1 108.77(19) . 3_656
O7 Sb4 Na1 42.0(2) . 3_656
O8 Sb4 Na1 119.8(2) . 3_656
O14 Sb4 Na1 56.1(2) 3_656 3_656
C19 Sb4 Na1 139.1(3) . 3_656
Sb5 Sb4 Na1 73.88(7) . 3_656
O6 Sb1 O1 88.4(3) . .
O6 Sb1 O2 167.3(3) . .
O1 Sb1 O2 90.4(3) . .
O6 Sb1 O4 90.5(3) . .
O1 Sb1 O4 166.9(3) . .
O2 Sb1 O4 87.8(3) . .
O6 Sb1 C1 96.6(4) . .
O1 Sb1 C1 94.0(3) . .
O2 Sb1 C1 96.2(4) . .
O4 Sb1 C1 99.1(3) . .
O6 Sb1 O5 89.1(3) . .
O1 Sb1 O5 88.6(3) . .
O2 Sb1 O5 78.2(3) . .
O4 Sb1 O5 78.3(3) . .
C1 Sb1 O5 173.9(3) . .
O6 Sb1 Sb3 86.36(19) . .
O1 Sb1 Sb3 129.7(2) . .
O2 Sb1 Sb3 84.6(2) . .
O4 Sb1 Sb3 37.2(2) . .
C1 Sb1 Sb3 136.3(3) . .
O5 Sb1 Sb3 41.40(16) . .
O2 Sb2 O3 98.5(3) . .
O2 Sb2 O10 90.1(3) . 3_656
O3 Sb2 O10 163.1(3) . 3_656
O2 Sb2 O13 167.8(3) . .
O3 Sb2 O13 91.2(3) . .
O10 Sb2 O13 78.7(3) 3_656 .
O2 Sb2 O5 81.5(3) . .
O3 Sb2 O5 77.6(3) . .
O10 Sb2 O5 89.5(3) 3_656 .
O13 Sb2 O5 93.5(3) . .
O2 Sb2 C7 91.4(4) . .
O3 Sb2 C7 94.4(4) . .
O10 Sb2 C7 99.8(3) 3_656 .
O13 Sb2 C7 95.2(4) . .
O5 Sb2 C7 168.3(3) . .
O14 Sb7 O15 94.2(3) . .
O14 Sb7 O13 97.9(3) . .
O15 Sb7 O13 93.4(3) . .
O14 Sb7 O10 89.9(3) . 3_656
O15 Sb7 O10 164.5(3) . 3_656
O13 Sb7 O10 71.3(3) . 3_656
O17 Te2 C49 90.4(4) . .
O17 Te2 C43 89.4(4) . .
C49 Te2 C43 91.7(5) . .
O17 Te2 O16 174.4(3) . .
C49 Te2 O16 87.8(4) . .
C43 Te2 O16 85.4(4) . .
O17 Te1 C31 90.9(4) . .
O17 Te1 C37 90.0(4) . .
C31 Te1 C37 95.7(4) . .
O17 Te1 O15 174.9(3) . .
C31 Te1 O15 88.4(4) . .
C37 Te1 O15 85.0(4) . .
Sb1 O6 Sb4 136.3(4) . .
Sb1 O6 Na1 104.5(3) . 3_656
Sb4 O6 Na1 85.7(2) . 3_656
Sb6 O11 Sb5 131.6(4) . .
Sb6 O11 Na1 110.5(3) . .
Sb5 O11 Na1 87.6(2) . .
Sb6 O12 Sb3 113.0(4) . .
Sb7 O13 Sb2 111.5(4) . .
Sb2 O5 Sb3 98.2(3) . .
Sb2 O5 Sb1 94.6(3) . .
Sb3 O5 Sb1 94.8(3) . .
Sb2 O5 Na1 113.1(3) . .
Sb3 O5 Na1 112.6(3) . .
Sb1 O5 Na1 136.5(3) . .
Sb5 O7 Sb4 100.5(3) . .
Sb5 O7 Na1 103.1(3) . .
Sb4 O7 Na1 129.3(3) . .
Sb5 O7 Na1 128.3(3) . 3_656
Sb4 O7 Na1 103.5(3) . 3_656
Na1 O7 Na1 95.9(3) . 3_656
Sb3 O8 Sb4 131.8(4) . .
Sb3 O8 Sb6 93.7(3) . .
Sb4 O8 Sb6 121.9(3) . .
Sb2 O2 Sb1 105.5(3) . .
Sb7 O15 Te1 118.2(4) . .
Sb4 O9 Sb5 100.5(3) . .
Sb3 O3 Sb2 105.4(3) . .
Sb3 O4 Sb1 105.0(3) . .
Te2 O17 Te1 107.6(4) . .
C8 C7 C12 118.2(10) . .
C8 C7 Sb2 122.6(8) . .
C12 C7 Sb2 119.0(8) . .
C14 C13 C18 118.4(10) . .
C14 C13 Sb3 120.1(8) . .
C18 C13 Sb3 121.5(8) . .
C49 C54 C53 120.0(13) . .
C49 C54 H54 120.0 . .
C53 C54 H54 120.0 . .
C10 C11 C12 120.7(11) . .
C10 C11 H11 119.7 . .
C12 C11 H11 119.7 . .
C9 C8 C7 120.9(11) . .
C9 C8 H8 119.6 . .
C7 C8 H8 119.6 . .
C3 C2 C1 121.4(10) . .
C3 C2 H2 119.3 . .
C1 C2 H2 119.3 . .
C13 C14 C15 120.7(11) . .
C13 C14 H14 119.7 . .
C15 C14 H14 119.7 . .
C16 C17 C18 119.5(11) . .
C16 C17 H17 120.3 . .
C18 C17 H17 120.3 . .
C38 C37 C42 119.5(13) . .
C38 C37 Te1 121.9(11) . .
C42 C37 Te1 118.6(10) . .
C2 C1 C6 117.9(10) . .
C2 C1 Sb1 119.7(8) . .
C6 C1 Sb1 122.4(8) . .
C8 C9 C10 119.6(11) . .
C8 C9 H9 120.2 . .
C10 C9 H9 120.2 . .
C17 C16 C15 121.4(10) . .
C17 C16 Br3 119.4(9) . .
C15 C16 Br3 119.2(9) . .
C17 C18 C13 121.2(11) . .
C17 C18 H18 119.4 . .
C13 C18 H18 119.4 . .
C24 C19 C20 117.2(10) . .
C24 C19 Sb4 123.4(8) . .
C20 C19 Sb4 119.4(8) . .
C50 C49 C54 119.0(12) . .
C50 C49 Te2 119.0(9) . .
C54 C49 Te2 121.9(10) . .
Sb5 O10 Sb2 132.3(4) . 3_656
Sb5 O10 Sb7 121.3(3) . 3_656
Sb2 O10 Sb7 94.5(3) 3_656 3_656
O16 Sb6 O11 95.0(3) . .
O16 Sb6 O12 95.8(3) . .
O11 Sb6 O12 97.2(3) . .
O16 Sb6 O8 165.8(3) . .
O11 Sb6 O8 88.0(3) . .
O12 Sb6 O8 70.1(3) . .
O16 Sb6 Sb3 129.0(2) . .
O11 Sb6 Sb3 101.6(2) . .
O12 Sb6 Sb3 34.8(2) . .
O8 Sb6 Sb3 36.95(16) . .
Sb5 O1 Sb1 135.3(4) 3_656 .
Sb5 O1 Na1 86.2(2) 3_656 3_656
Sb1 O1 Na1 105.7(3) . 3_656
Sb6 O16 Te2 117.8(3) . .
Sb7 O14 Sb4 131.8(4) . 3_656
Sb7 O14 Na1 109.4(3) . .
Sb4 O14 Na1 86.3(3) 3_656 .
C30 C25 C26 117.1(10) . .
C30 C25 Sb5 122.4(8) . .
C26 C25 Sb5 120.4(8) . .
C66 C61 C62 121.1(12) . .
C66 C61 Te3 122.6(10) . .
C62 C61 Te3 116.2(8) . .
C61 C66 C65 119.3(12) . .
C61 C66 H66 120.4 . .
C65 C66 H66 120.4 . .
C67 C68 C69 119.1(11) . .
C67 C68 H68 120.5 . .
C69 C68 H68 120.5 . .
C11 C10 C9 120.4(11) . .
C11 C10 Br2 119.7(9) . .
C9 C10 Br2 119.8(9) . .
C68 C67 C72 122.1(12) . .
C68 C67 Te3 116.9(9) . .
C72 C67 Te3 121.0(9) . .
C22 C21 C20 118.5(11) . .
C22 C21 H21 120.7 . .
C20 C21 H21 120.7 . .
C21 C22 C23 122.8(11) . .
C21 C22 Br4 118.2(9) . .
C23 C22 Br4 119.0(10) . .
C24 C23 C22 118.5(11) . .
C24 C23 H23 120.7 . .
C22 C23 H23 120.7 . .
C5 C6 C1 120.7(11) . .
C5 C6 H6 119.7 . .
C1 C6 H6 119.7 . .
C28 C29 C30 120.0(12) . .
C28 C29 H29 120.0 . .
C30 C29 H29 120.0 . .
C5 C4 C3 120.9(11) . .
C5 C4 Br1 121.2(9) . .
C3 C4 Br1 117.9(9) . .
C29 C30 C25 120.1(11) . .
C29 C30 H30 119.9 . .
C25 C30 H30 119.9 . .
C27 C26 C25 122.4(11) . .
C27 C26 H26 118.8 . .
C25 C26 H26 118.8 . .
C6 C5 C4 120.3(12) . .
C6 C5 H5 119.9 . .
C4 C5 H5 119.9 . .
C64 C65 C66 119.6(12) . .
C64 C65 H65 120.2 . .
C66 C65 H65 120.2 . .
C71 C70 C69 120.2(13) . .
C71 C70 H70 119.9 . .
C69 C70 H70 119.9 . .
C52 C53 C54 119.6(14) . .
C52 C53 H53 120.2 . .
C54 C53 H53 120.2 . .
C56 C57 C58 120.3(12) . .
C56 C57 H57 119.8 . .
C58 C57 H57 119.8 . .
C53 C52 C51 120.8(13) . .
C53 C52 H52 119.6 . .
C51 C52 H52 119.6 . .
C23 C24 C19 121.8(11) . .
C23 C24 H24 119.1 . .
C19 C24 H24 119.1 . .
C63 C62 C61 118.7(12) . .
C63 C62 H62 120.6 . .
C61 C62 H62 120.6 . .
C50 C51 C52 120.2(15) . .
C50 C51 H51 119.9 . .
C52 C51 H51 119.9 . .
C44 C43 C48 122.4(14) . .
C44 C43 Te2 119.3(11) . .
C48 C43 Te2 118.2(11) . .
C65 C64 C63 120.9(12) . .
C65 C64 H64 119.6 . .
C63 C64 H64 119.6 . .
C71 C72 C67 118.1(12) . .
C71 C72 H72 121.0 . .
C67 C72 H72 121.0 . .
C55 C60 C59 120.2(11) . .
C55 C60 H60 119.9 . .
C59 C60 H60 119.9 . .
C57 C56 C55 119.1(12) . .
C57 C56 H56 120.4 . .
C55 C56 H56 120.4 . .
C60 C55 C56 120.0(11) . .
C60 C55 Te3 117.4(8) . .
C56 C55 Te3 122.5(9) . .
C4 C3 C2 118.7(11) . .
C4 C3 H3 120.6 . .
C2 C3 H3 120.6 . .
C31 C36 C35 118.6(16) . .
C31 C36 H36 120.7 . .
C35 C36 H36 120.7 . .
C68 C69 C70 119.5(12) . .
C68 C69 H69 120.3 . .
C70 C69 H69 120.3 . .
C21 C20 C19 121.2(12) . .
C21 C20 H20 119.4 . .
C19 C20 H20 119.4 . .
C64 C63 C62 120.4(12) . .
C64 C63 H63 119.8 . .
C62 C63 H63 119.8 . .
C33 C34 C35 120.4(15) . .
C33 C34 H34 119.8 . .
C35 C34 H34 119.8 . .
C47 C48 C43 118.7(17) . .
C47 C48 H48 120.6 . .
C43 C48 H48 120.6 . .
C40 C39 C38 119.1(16) . .
C40 C39 H39 120.5 . .
C38 C39 H39 120.5 . .
C32 C31 C36 119.6(12) . .
C32 C31 Te1 121.1(9) . .
C36 C31 Te1 119.2(10) . .
C37 C38 C39 121.2(16) . .
C37 C38 H38 119.4 . .
C39 C38 H38 119.4 . .
C41 C42 C37 118.6(15) . .
C41 C42 H42 120.7 . .
C37 C42 H42 120.7 . .
C72 C71 C70 120.9(12) . .
C72 C71 H71 119.5 . .
C70 C71 H71 119.5 . .
C45 C44 C43 118.6(19) . .
C45 C44 H44 120.7 . .
C43 C44 H44 120.7 . .
C34 C35 C36 118.7(16) . .
C34 C35 H35 120.6 . .
C36 C35 H35 120.6 . .
C16 C15 C14 118.8(11) . .
C16 C15 H15 120.6 . .
C14 C15 H15 120.6 . .
C51 C50 C49 120.5(14) . .
C51 C50 H50 119.8 . .
C49 C50 H50 119.8 . .
C34 C33 C32 123.9(16) . .
C34 C33 H33 118.1 . .
C32 C33 H33 118.1 . .
C33 C32 C31 118.7(14) . .
C33 C32 H32 120.6 . .
C31 C32 H32 120.6 . .
C39 C40 C41 121.9(16) . .
C39 C40 H40 119.1 . .
C41 C40 H40 119.1 . .
C40 C41 C42 119.6(17) . .
C40 C41 H41 120.2 . .
C42 C41 H41 120.2 . .
C11 C12 C7 120.2(10) . .
C11 C12 H12 119.9 . .
C7 C12 H12 119.9 . .
C58 C59 C60 118.9(13) . .
C58 C59 H59 120.5 . .
C60 C59 H59 120.5 . .
C59 C58 C57 121.4(13) . .
C59 C58 H58 119.3 . .
C57 C58 H58 119.3 . .
C26 C27 C28 118.4(11) . .
C26 C27 H27 120.8 . .
C28 C27 H27 120.8 . .
C29 C28 C27 121.9(12) . .
C29 C28 Br5 119.9(10) . .
C27 C28 Br5 118.2(10) . .
O7 Na1 O7 84.1(3) . 3_656
O7 Na1 O5 83.0(3) . .
O7 Na1 O5 83.5(3) 3_656 .
O7 Na1 O18 121.3(3) . .
O7 Na1 O18 120.5(3) 3_656 .
O5 Na1 O18 145.3(3) . .
O7 Na1 O11 63.8(2) . .
O7 Na1 O11 144.5(3) 3_656 .
O5 Na1 O11 105.8(3) . .
O18 Na1 O11 70.0(3) . .
O7 Na1 O14 144.7(3) . .
O7 Na1 O14 63.3(2) 3_656 .
O5 Na1 O14 105.0(3) . .
O18 Na1 O14 70.5(3) . .
O11 Na1 O14 140.4(3) . .
O7 Na1 O1 63.2(2) . 3_656
O7 Na1 O1 99.4(2) 3_656 3_656
O5 Na1 O1 145.4(3) . 3_656
O18 Na1 O1 60.7(2) . 3_656
O11 Na1 O1 53.7(2) . 3_656
O14 Na1 O1 107.1(2) . 3_656
O7 Na1 O6 99.8(2) . 3_656
O7 Na1 O6 62.6(2) 3_656 3_656
O5 Na1 O6 145.3(3) . 3_656
O18 Na1 O6 60.6(2) . 3_656
O11 Na1 O6 106.3(2) . 3_656
O14 Na1 O6 54.4(2) . 3_656
O1 Na1 O6 55.35(19) 3_656 3_656
O7 Na1 Sb5 34.48(17) . .
O7 Na1 Sb5 106.8(2) 3_656 .
O5 Na1 Sb5 110.8(2) . .
O18 Na1 Sb5 87.2(2) . .
O11 Na1 Sb5 37.67(15) . .
O14 Na1 Sb5 141.59(19) . .
O1 Na1 Sb5 35.15(14) 3_656 .
O6 Na1 Sb5 87.54(17) 3_656 .
O7 Na1 Sb4 107.3(2) . 3_656
O7 Na1 Sb4 34.51(18) 3_656 3_656
O5 Na1 Sb4 111.1(2) . 3_656
O18 Na1 Sb4 86.4(2) . 3_656
O11 Na1 Sb4 140.6(2) . 3_656
O14 Na1 Sb4 37.53(15) . 3_656
O1 Na1 Sb4 87.40(16) 3_656 3_656
O6 Na1 Sb4 34.82(13) 3_656 3_656
Sb5 Na1 Sb4 113.13(12) . 3_656
O7 Na1 Na1 42.08(19) . 3_656
O7 Na1 Na1 42.00(19) 3_656 3_656
O5 Na1 Na1 80.9(2) . 3_656
O18 Na1 Na1 133.8(3) . 3_656
O11 Na1 Na1 104.6(2) . 3_656
O14 Na1 Na1 104.3(2) . 3_656
O1 Na1 Na1 78.9(2) 3_656 3_656
O6 Na1 Na1 78.76(19) 3_656 3_656
Sb5 Na1 Na1 68.91(14) . 3_656
Sb4 Na1 Na1 69.21(12) 3_656 3_656
O7 Na1 Sb3 80.01(18) . .
O7 Na1 Sb3 113.9(2) 3_656 .
O5 Na1 Sb3 31.22(16) . .
O18 Na1 Sb3 122.5(2) . .
O11 Na1 Sb3 76.79(17) . .
O14 Na1 Sb3 124.12(19) . .
O1 Na1 Sb3 127.03(18) 3_656 .
O6 Na1 Sb3 176.53(19) 3_656 .
Sb5 Na1 Sb3 94.15(10) . .
Sb4 Na1 Sb3 141.90(13) 3_656 .
Na1 Na1 Sb3 99.02(16) 3_656 .
C44 C45 C46 117(2) . .
C44 C45 H45 121.6 . .
C46 C45 H45 121.6 . .
C46 C47 C48 119.2(18) . .
C46 C47 H47 120.4 . .
C48 C47 H47 120.4 . .
C47 C46 C45 124.0(19) . .
C47 C46 H46 118.0 . .
C45 C46 H46 118.0 . .
Cl3 C74 Cl4 90(2) . .
Cl3 C74 H74A 113.7 . .
Cl4 C74 H74A 113.7 . .
Cl3 C74 H74B 113.7 . .
Cl4 C74 H74B 113.7 . .
H74A C74 H74B 110.9 . .
Cl1 C73 Cl2 116(2) . .
Cl1 C73 H73A 108.3 . .
Cl2 C73 H73A 108.3 . .
Cl1 C73 H73B 108.3 . .
Cl2 C73 H73B 108.3 . .
H73A C73 H73B 107.4 . .

loop_
_geom_bond_atom_site_label_1
_geom_bond_atom_site_label_2
_geom_bond_distance
_geom_bond_site_symmetry_2
Sb5 O1 1.962(7) 3_656
Sb5 O7 1.977(6) .
Sb5 O9 1.993(7) .
Sb5 O10 2.004(7) .
Sb5 O11 2.080(7) .
Sb5 C25 2.097(11) .
Sb5 Sb4 3.0543(10) .
Sb5 Na1 3.401(4) .
Sb3 O4 1.969(7) .
Sb3 O3 1.978(7) .
Sb3 O8 1.984(7) .
Sb3 O12 2.044(7) .
Sb3 O5 2.088(6) .
Sb3 C13 2.120(10) .
Sb3 Sb1 3.1461(10) .
Sb3 Sb6 3.2942(10) .
Sb3 Na1 3.719(4) .
Te3 C55 2.112(11) .
Te3 C67 2.113(12) .
Te3 C61 2.130(12) .
Sb4 O6 1.962(7) .
Sb4 O9 1.980(6) .
Sb4 O7 1.996(7) .
Sb4 O8 2.017(7) .
Sb4 O14 2.091(7) 3_656
Sb4 C19 2.102(10) .
Sb4 Na1 3.426(4) 3_656
Sb1 O6 1.946(7) .
Sb1 O1 1.966(6) .
Sb1 O2 1.984(7) .
Sb1 O4 1.996(6) .
Sb1 C1 2.119(11) .
Sb1 O5 2.186(7) .
Sb2 O2 1.955(7) .
Sb2 O3 1.981(7) .
Sb2 O10 2.006(7) 3_656
Sb2 O13 2.039(7) .
Sb2 O5 2.081(7) .
Sb2 C7 2.109(11) .
Sb7 O14 1.849(7) .
Sb7 O15 1.875(8) .
Sb7 O13 1.915(7) .
Sb7 O10 2.428(7) 3_656
Te2 O17 2.008(8) .
Te2 C49 2.123(12) .
Te2 C43 2.131(13) .
Te2 O16 2.258(8) .
Te1 O17 2.053(8) .
Te1 C31 2.128(12) .
Te1 C37 2.129(12) .
Te1 O15 2.175(8) .
Br3 C16 1.897(10) .
Br2 C10 1.897(11) .
Br5 C28 1.892(12) .
Br1 C4 1.895(11) .
O6 Na1 2.962(7) 3_656
O11 Sb6 1.871(7) .
O11 Na1 2.779(8) .
O12 Sb6 1.906(7) .
O5 Na1 2.379(8) .
O7 Na1 2.355(9) .
O7 Na1 2.359(8) 3_656
O8 Sb6 2.504(7) .
C7 C8 1.386(15) .
C7 C12 1.405(15) .
C13 C14 1.376(15) .
C13 C18 1.383(15) .
C54 C49 1.384(17) .
C54 C53 1.390(17) .
C54 H54 0.9300 .
C11 C10 1.357(16) .
C11 C12 1.363(15) .
C11 H11 0.9300 .
C8 C9 1.368(16) .
C8 H8 0.9300 .
C2 C3 1.382(16) .
C2 C1 1.388(15) .
C2 H2 0.9300 .
C14 C15 1.400(15) .
C14 H14 0.9300 .
C17 C16 1.363(17) .
C17 C18 1.373(15) .
C17 H17 0.9300 .
C37 C38 1.338(18) .
C37 C42 1.413(19) .
C1 C6 1.397(15) .
C9 C10 1.381(16) .
C9 H9 0.9300 .
C16 C15 1.364(17) .
C18 H18 0.9300 .
C19 C24 1.392(15) .
C19 C20 1.412(15) .
C49 C50 1.364(18) .
O10 Sb2 2.006(7) 3_656
O10 Sb7 2.428(7) 3_656
Sb6 O16 1.865(7) .
O1 Sb5 1.962(7) 3_656
O1 Na1 2.912(8) 3_656
O14 Sb4 2.091(7) 3_656
O14 Na1 2.851(8) .
C25 C30 1.407(15) .
C25 C26 1.408(15) .
C61 C66 1.361(16) .
C61 C62 1.392(17) .
C66 C65 1.402(17) .
C66 H66 0.9300 .
C68 C67 1.366(16) .
C68 C69 1.384(17) .
C68 H68 0.9300 .
C67 C72 1.388(16) .
C21 C22 1.345(18) .
C21 C20 1.391(16) .
C21 H21 0.9300 .
C22 C23 1.386(17) .
C22 Br4 1.909(12) .
C23 C24 1.368(15) .
C23 H23 0.9300 .
C6 C5 1.365(17) .
C6 H6 0.9300 .
C29 C28 1.360(18) .
C29 C30 1.379(17) .
C29 H29 0.9300 .
C4 C5 1.366(17) .
C4 C3 1.375(16) .
C30 H30 0.9300 .
C26 C27 1.356(17) .
C26 H26 0.9300 .
C5 H5 0.9300 .
C65 C64 1.364(18) .
C65 H65 0.9300 .
C70 C71 1.374(18) .
C70 C69 1.389(17) .
C70 H70 0.9300 .
C53 C52 1.33(2) .
C53 H53 0.9300 .
C57 C56 1.371(18) .
C57 C58 1.372(19) .
C57 H57 0.9300 .
C52 C51 1.37(2) .
C52 H52 0.9300 .
C24 H24 0.9300 .
C62 C63 1.381(18) .
C62 H62 0.9300 .
C51 C50 1.360(18) .
C51 H51 0.9300 .
C43 C44 1.38(2) .
C43 C48 1.391(19) .
C64 C63 1.368(18) .
C64 H64 0.9300 .
C72 C71 1.369(18) .
C72 H72 0.9300 .
C60 C55 1.376(16) .
C60 C59 1.391(17) .
C60 H60 0.9300 .
C56 C55 1.396(15) .
C56 H56 0.9300 .
C3 H3 0.9300 .
C36 C31 1.380(18) .
C36 C35 1.41(2) .
C36 H36 0.9300 .
C69 H69 0.9300 .
C20 H20 0.9300 .
C63 H63 0.9300 .
C34 C33 1.29(2) .
C34 C35 1.37(2) .
C34 H34 0.9300 .
C48 C47 1.35(2) .
C48 H48 0.9300 .
C39 C40 1.34(2) .
C39 C38 1.40(2) .
C39 H39 0.9300 .
C31 C32 1.371(17) .
C38 H38 0.9300 .
C42 C41 1.39(2) .
C42 H42 0.9300 .
C71 H71 0.9300 .
C44 C45 1.36(2) .
C44 H44 0.9300 .
C35 H35 0.9300 .
C15 H15 0.9300 .
C50 H50 0.9300 .
C33 C32 1.345(18) .
C33 H33 0.9300 .
C32 H32 0.9300 .
C40 C41 1.36(2) .
C40 H40 0.9300 .
C41 H41 0.9300 .
C12 H12 0.9300 .
C59 C58 1.362(18) .
C59 H59 0.9300 .
C58 H58 0.9300 .
C27 C28 1.378(18) .
C27 H27 0.9300 .
Na1 O7 2.359(8) 3_656
Na1 O18 2.494(9) .
Na1 O1 2.912(8) 3_656
Na1 O6 2.962(7) 3_656
Na1 Sb4 3.426(4) 3_656
Na1 Na1 3.501(9) 3_656
Cl3 C74 1.68(3) .
C45 C46 1.42(3) .
C45 H45 0.9300 .
C47 C46 1.32(3) .
C47 H47 0.9300 .
C46 H46 0.9300 .
Cl2 C73 1.82(3) .
Cl4 C74 2.38(6) .
C74 H74A 0.9700 .
C74 H74B 0.9700 .
Cl1 C73 1.52(3) .
C73 H73A 0.9700 .
C73 H73B 0.9700 .
